data_7106098
loop_
_publ_author_name
'Srinivas Tekkam'
'M. A. Alam'
'Subash C. Jonnalagadda'
'Venkatram R. Mereddy'

_publ_section_title
;
 Novel methodologies for the synthesis of functionalized pyroglutamates
;
_journal_name_full Chem.Commun.
_journal_page_first 3219
_journal_paper_doi 10.1039/c0cc05609j
_journal_volume 47
_journal_year 2011
_chemical_formula_moiety 'C10 H15 N O3'
_chemical_formula_sum 'C10 H15 N O3'
_chemical_formula_weight 197.23
_chemical_name_common 09099c
_chemical_name_systematic
;
?
;
_space_group_IT_number 14
_symmetry_cell_setting monoclinic
_symmetry_space_group_name_Hall '-P 2yn'
_symmetry_space_group_name_H-M 'P 1 21/n 1'
_atom_sites_solution_hydrogens geom
_atom_sites_solution_primary direct
_atom_sites_solution_secondary difmap
_audit_creation_method SHELXL-97
_cell_angle_alpha 90.00
_cell_angle_beta 95.386(6)
_cell_angle_gamma 90.00
_cell_formula_units_Z 4
_cell_length_a 6.157(3)
_cell_length_b 19.220(8)
_cell_length_c 9.096(4)
_cell_measurement_reflns_used 2969
_cell_measurement_temperature 173(2)
_cell_measurement_theta_max 26.58
_cell_measurement_theta_min 2.25
_cell_volume 1071.6(8)
_computing_cell_refinement 'Bruker SMART'
_computing_data_collection 'Bruker SMART'
_computing_data_reduction 'Bruker SAINT'
_computing_molecular_graphics 'Bruker SHELXTL'
_computing_publication_material 'Bruker SHELXTL'
_computing_structure_refinement 'Bruker SHELXTL'
_computing_structure_solution 'Bruker SHELXTL'
_diffrn_ambient_temperature 173(2)
_diffrn_measured_fraction_theta_full 0.993
_diffrn_measured_fraction_theta_max 0.993
_diffrn_measurement_device_type 'CCD area detector'
_diffrn_measurement_method 'phi and omega scans'
_diffrn_radiation_monochromator graphite
_diffrn_radiation_source 'sealed tube'
_diffrn_radiation_type MoK\a
_diffrn_radiation_wavelength 0.71073
_diffrn_reflns_av_R_equivalents 0.0429
_diffrn_reflns_av_sigmaI/netI 0.0346
_diffrn_reflns_limit_h_max 7
_diffrn_reflns_limit_h_min -7
_diffrn_reflns_limit_k_max 23
_diffrn_reflns_limit_k_min 0
_diffrn_reflns_limit_l_max 11
_diffrn_reflns_limit_l_min 0
_diffrn_reflns_number 3398
_diffrn_reflns_theta_full 26.43
_diffrn_reflns_theta_max 26.43
_diffrn_reflns_theta_min 2.12
_exptl_absorpt_coefficient_mu 0.090
_exptl_absorpt_correction_T_max 0.9866
_exptl_absorpt_correction_T_min 0.9563
_exptl_absorpt_correction_type multi-scan
_exptl_absorpt_process_details 'TWINABS (Sheldrick, 2008)'
_exptl_crystal_colour Colorless
_exptl_crystal_density_diffrn 1.222
_exptl_crystal_density_method 'not measured'
_exptl_crystal_description Needle
_exptl_crystal_F_000 424
_exptl_crystal_size_max 0.50
_exptl_crystal_size_mid 0.20
_exptl_crystal_size_min 0.15
_refine_diff_density_max 0.291
_refine_diff_density_min -0.281
_refine_diff_density_rms 0.056
_refine_ls_extinction_method none
_refine_ls_goodness_of_fit_ref 1.076
_refine_ls_hydrogen_treatment mixed
_refine_ls_matrix_type full
_refine_ls_number_parameters 134
_refine_ls_number_reflns 2192
_refine_ls_number_restraints 0
_refine_ls_restrained_S_all 1.076
_refine_ls_R_factor_all 0.0644
_refine_ls_R_factor_gt 0.0522
_refine_ls_shift/su_max 0.003
_refine_ls_shift/su_mean 0.001
_refine_ls_structure_factor_coef Fsqd
_refine_ls_weighting_details 'calc w=1/[\s^2^(Fo^2^)+(0.0727P)^2^+0.4394P] where P=(Fo^2^+2Fc^2^)/3'
_refine_ls_weighting_scheme calc
_refine_ls_wR_factor_gt 0.1340
_refine_ls_wR_factor_ref 0.1436
_reflns_number_gt 1832
_reflns_number_total 2192
_reflns_threshold_expression >2sigma(I)
_cod_data_source_file C0CC05609J.TXT
_cod_data_source_block 09099c
_cod_depositor_comments
;
The following automatic conversions were performed:

'_symmetry_cell_setting' value 'Monoclinic' changed to 'monoclinic'
according to the built-in table from CIF Core dictionary named
'cif_core.dic' version 2.4.1 from
2010-06-29.

'_exptl_absorpt_correction_type' value 'Multi-scan'
changed to 'multi-scan' according to the built-in table from CIF Core
dictionary named 'cif_core.dic' version 2.4.1 from 2010-06-29.

Automatic conversion script
Id: cif_fix_values 1646 2011-03-28 12:23:43Z adriana 
;
_cod_original_sg_symbol_H-M P2(1)/n
_cod_database_code 7106098

loop_
_symmetry_equiv_pos_as_xyz
'x, y, z'
'-x+1/2, y+1/2, -z+1/2'
'-x, -y, -z'
'x-1/2, -y-1/2, z-1/2'

loop_
_atom_site_label
_atom_site_type_symbol
_atom_site_fract_x
_atom_site_fract_y
_atom_site_fract_z
_atom_site_U_iso_or_equiv
_atom_site_adp_type
_atom_site_occupancy
_atom_site_symmetry_multiplicity
_atom_site_calc_flag
_atom_site_refinement_flags
_atom_site_disorder_assembly
_atom_site_disorder_group
C1 C 0.3698(3) 0.64738(9) 0.63896(19) 0.0233(4) Uani 1 1 d . . .
N1 N 0.3958(3) 0.57963(8) 0.57061(16) 0.0247(4) Uani 1 1 d . . .
H1A H 0.512(4) 0.5532(12) 0.589(2) 0.030 Uiso 1 1 d . . .
C2 C 0.2338(3) 0.56235(10) 0.46680(18) 0.0238(4) Uani 1 1 d . . .
O1 O 0.2317(2) 0.50977(7) 0.38862(14) 0.0308(4) Uani 1 1 d . . .
C3 C 0.0532(3) 0.61667(10) 0.4628(2) 0.0253(4) Uani 1 1 d . . .
H3A H -0.0691 0.5963 0.5137 0.030 Uiso 1 1 calc R . .
C4 C -0.0381(4) 0.63618(12) 0.3061(2) 0.0393(6) Uani 1 1 d . . .
H4A H -0.1670 0.6658 0.3104 0.059 Uiso 1 1 calc R . .
H4B H -0.0789 0.5938 0.2503 0.059 Uiso 1 1 calc R . .
H4C H 0.0732 0.6615 0.2572 0.059 Uiso 1 1 calc R . .
C5 C 0.1527(3) 0.67493(10) 0.5594(2) 0.0250(4) Uani 1 1 d . . .
H5A H 0.0515 0.6965 0.6261 0.030 Uiso 1 1 calc R . .
O2 O 0.2792(3) 0.72558(7) 0.47739(16) 0.0351(4) Uani 1 1 d . . .
C6 C 0.4723(4) 0.70452(10) 0.5500(2) 0.0286(4) Uani 1 1 d . . .
O3 O 0.6501(3) 0.72732(8) 0.53696(18) 0.0415(4) Uani 1 1 d . . .
C7 C 0.4272(3) 0.64946(10) 0.8049(2) 0.0280(4) Uani 1 1 d . . .
H7A H 0.3818 0.6952 0.8417 0.034 Uiso 1 1 calc R . .
H7B H 0.5878 0.6465 0.8245 0.034 Uiso 1 1 calc R . .
C8 C 0.3262(4) 0.59258(11) 0.8943(2) 0.0338(5) Uani 1 1 d . . .
H8A H 0.3679 0.5464 0.8547 0.041 Uiso 1 1 calc R . .
C9 C 0.0787(4) 0.59661(13) 0.8835(2) 0.0411(6) Uani 1 1 d . . .
H9A H 0.0197 0.5892 0.7809 0.062 Uiso 1 1 calc R . .
H9B H 0.0342 0.6426 0.9164 0.062 Uiso 1 1 calc R . .
H9C H 0.0225 0.5607 0.9464 0.062 Uiso 1 1 calc R . .
C10 C 0.4239(5) 0.59788(16) 1.0558(2) 0.0517(7) Uani 1 1 d . . .
H10A H 0.5819 0.5905 1.0610 0.077 Uiso 1 1 calc R . .
H10B H 0.3579 0.5624 1.1150 0.077 Uiso 1 1 calc R . .
H10C H 0.3941 0.6442 1.0945 0.077 Uiso 1 1 calc R . .

loop_
_atom_site_aniso_label
_atom_site_aniso_U_11
_atom_site_aniso_U_22
_atom_site_aniso_U_33
_atom_site_aniso_U_23
_atom_site_aniso_U_13
_atom_site_aniso_U_12
C1 0.0234(10) 0.0203(9) 0.0264(9) -0.0030(7) 0.0030(7) 0.0015(7)
N1 0.0259(9) 0.0216(8) 0.0262(8) -0.0036(6) 0.0006(7) 0.0048(7)
C2 0.0275(11) 0.0223(9) 0.0216(8) 0.0014(7) 0.0028(7) -0.0005(8)
O1 0.0368(9) 0.0257(7) 0.0290(7) -0.0071(6) -0.0013(6) 0.0025(6)
C3 0.0232(10) 0.0278(10) 0.0246(9) -0.0009(8) 0.0011(7) 0.0017(7)
C4 0.0437(14) 0.0432(13) 0.0290(10) -0.0047(9) -0.0070(9) 0.0142(10)
C5 0.0222(10) 0.0237(10) 0.0294(9) 0.0007(7) 0.0037(8) -0.0004(7)
O2 0.0334(9) 0.0284(8) 0.0431(8) 0.0090(6) 0.0014(7) -0.0005(6)
C6 0.0290(11) 0.0231(10) 0.0342(10) -0.0041(8) 0.0050(8) 0.0019(8)
O3 0.0327(9) 0.0367(9) 0.0569(10) 0.0003(7) 0.0136(7) -0.0068(7)
C7 0.0260(11) 0.0293(10) 0.0279(9) -0.0061(8) -0.0013(8) 0.0028(8)
C8 0.0468(14) 0.0296(11) 0.0251(9) -0.0011(8) 0.0033(9) 0.0075(9)
C9 0.0480(15) 0.0446(13) 0.0309(10) 0.0002(9) 0.0051(10) -0.0132(11)
C10 0.0577(17) 0.0676(18) 0.0286(11) 0.0063(11) -0.0020(11) 0.0168(13)

loop_
_atom_type_symbol
_atom_type_description
_atom_type_scat_dispersion_real
_atom_type_scat_dispersion_imag
_atom_type_scat_source
C C 0.0033 0.0016 'International Tables Vol C Tables 4.2.6.8 and 6.1.1.4'
H H 0.0000 0.0000 'International Tables Vol C Tables 4.2.6.8 and 6.1.1.4'
N N 0.0061 0.0033 'International Tables Vol C Tables 4.2.6.8 and 6.1.1.4'
O O 0.0106 0.0060 'International Tables Vol C Tables 4.2.6.8 and 6.1.1.4'

loop_
_geom_angle_atom_site_label_1
_geom_angle_atom_site_label_2
_geom_angle_atom_site_label_3
_geom_angle
_geom_angle_site_symmetry_1
_geom_angle_site_symmetry_3
_geom_angle_publ_flag
N1 C1 C7 115.01(15) . . ?
N1 C1 C6 110.31(15) . . ?
C7 C1 C6 115.87(16) . . ?
N1 C1 C5 103.30(15) . . ?
C7 C1 C5 124.36(16) . . ?
C6 C1 C5 83.63(14) . . ?
C2 N1 C1 114.50(16) . . ?
C2 N1 H1A 121.8(15) . . ?
C1 N1 H1A 123.5(15) . . ?
O1 C2 N1 124.86(18) . . ?
O1 C2 C3 125.39(17) . . ?
N1 C2 C3 109.75(16) . . ?
C5 C3 C2 103.77(15) . . ?
C5 C3 C4 116.88(17) . . ?
C2 C3 C4 113.19(16) . . ?
C5 C3 H3A 107.5 . . ?
C2 C3 H3A 107.5 . . ?
C4 C3 H3A 107.5 . . ?
C3 C4 H4A 109.5 . . ?
C3 C4 H4B 109.5 . . ?
H4A C4 H4B 109.5 . . ?
C3 C4 H4C 109.5 . . ?
H4A C4 H4C 109.5 . . ?
H4B C4 H4C 109.5 . . ?
O2 C5 C3 113.19(15) . . ?
O2 C5 C1 89.35(14) . . ?
C3 C5 C1 107.55(15) . . ?
O2 C5 H5A 114.7 . . ?
C3 C5 H5A 114.7 . . ?
C1 C5 H5A 114.7 . . ?
C6 O2 C5 92.09(14) . . ?
O3 C6 O2 127.37(19) . . ?
O3 C6 C1 137.8(2) . . ?
O2 C6 C1 94.83(16) . . ?
C1 C7 C8 116.18(16) . . ?
C1 C7 H7A 108.2 . . ?
C8 C7 H7A 108.2 . . ?
C1 C7 H7B 108.2 . . ?
C8 C7 H7B 108.2 . . ?
H7A C7 H7B 107.4 . . ?
C9 C8 C7 112.64(17) . . ?
C9 C8 C10 110.97(18) . . ?
C7 C8 C10 108.6(2) . . ?
C9 C8 H8A 108.2 . . ?
C7 C8 H8A 108.2 . . ?
C10 C8 H8A 108.2 . . ?
C8 C9 H9A 109.5 . . ?
C8 C9 H9B 109.5 . . ?
H9A C9 H9B 109.5 . . ?
C8 C9 H9C 109.5 . . ?
H9A C9 H9C 109.5 . . ?
H9B C9 H9C 109.5 . . ?
C8 C10 H10A 109.5 . . ?
C8 C10 H10B 109.5 . . ?
H10A C10 H10B 109.5 . . ?
C8 C10 H10C 109.5 . . ?
H10A C10 H10C 109.5 . . ?
H10B C10 H10C 109.5 . . ?

loop_
_geom_bond_atom_site_label_1
_geom_bond_atom_site_label_2
_geom_bond_distance
_geom_bond_site_symmetry_2
_geom_bond_publ_flag
C1 N1 1.458(2) . ?
C1 C7 1.518(3) . ?
C1 C6 1.535(3) . ?
C1 C5 1.552(3) . ?
N1 C2 1.349(2) . ?
N1 H1A 0.88(2) . ?
C2 O1 1.235(2) . ?
C2 C3 1.523(3) . ?
C3 C5 1.517(3) . ?
C3 C4 1.529(3) . ?
C3 H3A 1.0000 . ?
C4 H4A 0.9800 . ?
C4 H4B 0.9800 . ?
C4 H4C 0.9800 . ?
C5 O2 1.490(2) . ?
C5 H5A 1.0000 . ?
O2 C6 1.366(3) . ?
C6 O3 1.195(3) . ?
C7 C8 1.529(3) . ?
C7 H7A 0.9900 . ?
C7 H7B 0.9900 . ?
C8 C9 1.520(3) . ?
C8 C10 1.538(3) . ?
C8 H8A 1.0000 . ?
C9 H9A 0.9800 . ?
C9 H9B 0.9800 . ?
C9 H9C 0.9800 . ?
C10 H10A 0.9800 . ?
C10 H10B 0.9800 . ?
C10 H10C 0.9800 . ?

loop_
_geom_hbond_atom_site_label_D
_geom_hbond_atom_site_label_H
_geom_hbond_atom_site_label_A
_geom_hbond_distance_DH
_geom_hbond_distance_HA
_geom_hbond_distance_DA
_geom_hbond_angle_DHA
_geom_hbond_site_symmetry_A
N1 H1A O1 0.88(2) 1.99(3) 2.862(2) 174(2) 3_666

loop_
_geom_torsion_atom_site_label_1
_geom_torsion_atom_site_label_2
_geom_torsion_atom_site_label_3
_geom_torsion_atom_site_label_4
_geom_torsion
_geom_torsion_site_symmetry_1
_geom_torsion_site_symmetry_2
_geom_torsion_site_symmetry_3
_geom_torsion_site_symmetry_4
_geom_torsion_publ_flag
C7 C1 N1 C2 138.23(17) . . . . ?
C6 C1 N1 C2 -88.5(2) . . . . ?
C5 C1 N1 C2 -0.4(2) . . . . ?
C1 N1 C2 O1 174.68(17) . . . . ?
C1 N1 C2 C3 -6.3(2) . . . . ?
O1 C2 C3 C5 -170.80(17) . . . . ?
N1 C2 C3 C5 10.20(19) . . . . ?
O1 C2 C3 C4 -43.1(3) . . . . ?
N1 C2 C3 C4 137.90(18) . . . . ?
C2 C3 C5 O2 86.87(18) . . . . ?
C4 C3 C5 O2 -38.5(2) . . . . ?
C2 C3 C5 C1 -10.16(18) . . . . ?
C4 C3 C5 C1 -135.54(18) . . . . ?
N1 C1 C5 O2 -107.28(14) . . . . ?
C7 C1 C5 O2 119.25(18) . . . . ?
C6 C1 C5 O2 2.15(13) . . . . ?
N1 C1 C5 C3 6.89(18) . . . . ?
C7 C1 C5 C3 -126.59(18) . . . . ?
C6 C1 C5 C3 116.31(15) . . . . ?
C3 C5 O2 C6 -111.25(17) . . . . ?
C1 C5 O2 C6 -2.40(14) . . . . ?
C5 O2 C6 O3 -178.1(2) . . . . ?
C5 O2 C6 C1 2.43(15) . . . . ?
N1 C1 C6 O3 -79.9(3) . . . . ?
C7 C1 C6 O3 53.0(3) . . . . ?
C5 C1 C6 O3 178.2(3) . . . . ?
N1 C1 C6 O2 99.52(17) . . . . ?
C7 C1 C6 O2 -127.59(17) . . . . ?
C5 C1 C6 O2 -2.35(14) . . . . ?
N1 C1 C7 C8 -49.1(2) . . . . ?
C6 C1 C7 C8 -179.83(17) . . . . ?
C5 C1 C7 C8 79.7(2) . . . . ?
C1 C7 C8 C9 -63.4(2) . . . . ?
C1 C7 C8 C10 173.30(18) . . . . ?
